data_2102448
loop_
_publ_author_name
'Marsh, Richard E.'

_publ_section_title
;
 Space group <i>Cc</i>: an update
;
_journal_issue 2
_journal_name_full 'Acta Crystallographica Section B'
_journal_page_first 252
_journal_page_last 253
_journal_paper_doi 10.1107/S0108768104003878
_journal_volume 60
_journal_year 2004
_chemical_formula_moiety 'C16 H18 O10 Mn'
_chemical_formula_sum 'C16 H18 Mn O10'
_space_group_crystal_system monoclinic
_space_group_IT_number 15
_space_group_name_Hall '-C 2yc'
_space_group_name_H-M_alt 'C 1 2/c 1'
_audit_creation_method CRYM
_cell_angle_alpha 90
_cell_angle_beta 107.68
_cell_angle_gamma 90
_cell_formula_units_Z 4
_cell_length_a 16.9590
_cell_length_b 10.6103
_cell_length_c 10.4614
_cell_volume 1793.514
_cod_data_source_file bk0142.cif
_cod_data_source_block XODMIM
_cod_depositor_comments
;
 Updating space group information and adding the symmetry operation list.

 Antanas Vaitkus,
 2018-06-14

 Adding the _cell_formula_units_Z data item.

 Antanas Vaitkus,
 2017-08-05

  Added moiety chemical formula from Marsh (2004) paper.
  The summary chemical formula is calculated from moiety formula using
  AdHocParser
  (svn://www.crystallography.net/cod-tools/trunk/Formulae/AdHocParser.yp,
  revision 1441.)

  Andrius Merkys
  2013-11-11
;
_cod_original_sg_symbol_H-M C2/c
_cod_database_code 2102448

loop_
_space_group_symop_id
_space_group_symop_operation_xyz
1 x,y,z
2 -x,y,-z+1/2
3 -x,-y,-z
4 x,-y,z+1/2
5 x+1/2,y+1/2,z
6 -x+1/2,y+1/2,-z+1/2
7 -x+1/2,-y+1/2,-z
8 x+1/2,-y+1/2,z+1/2

loop_
_atom_site_label
_atom_site_type_symbol
_atom_site_fract_x
_atom_site_fract_y
_atom_site_fract_z
Mn1 Mn 0.50000 0.49117 0.25000
O1 O 0.45780 0.63720 0.35785
H1 H 0.42140 0.68495 0.33815
H2 H 0.47550 0.63595 0.44225
O3 O 0.38865 0.46255 0.09715
O4 O 0.44200 0.35245 0.34505
C1 C 0.31890 0.42290 0.09915
C2 C 0.25015 0.44910 -0.01740
H5 H 0.25945 0.49105 -0.08920
C3 C 0.17360 0.41510 -0.02475
C4 C 0.09620 0.43855 -0.13570
H6 H 0.07330 0.35985 -0.17495
H7 H 0.10830 0.49000 -0.20260
H8 H 0.05720 0.48090 -0.10125
O7 O 0.15760 0.35105 0.07665
C5 C 0.22015 0.31405 0.19265
O8 O 0.19420 0.25305 0.26740
C6 C 0.30325 0.35435 0.20665
C7 C 0.36890 0.31830 0.32445
C8 C 0.35385 0.23485 0.43000
H9 H 0.40405 0.22215 0.50030
H10 H 0.33335 0.15545 0.39210
H11 H 0.31445 0.27350 0.46510
